data_2215859
loop_
_publ_author_name
'Wenjun Kang'
'Shizhu Sun'
'Dacheng Li'
'Daqi Wang'
'Jianmin Dou'

_publ_section_title Bis[(3-hydroxy-2-naphthyl)(2-pyridylmethylenehydrazono)methanolato]nickel(II)
_journal_coeditor_code CV2309
_journal_issue 11
_journal_name_full 'Acta Crystallographica Section E'
_journal_page_first m2667
_journal_page_last m2667
_journal_paper_doi 10.1107/S1600536807047770
_journal_volume 63
_journal_year 2007
_chemical_formula_iupac '[Ni (C17 H12 N3 O2)2]'
_chemical_formula_moiety 'C34 H24 N6 Ni O4'
_chemical_formula_sum 'C34 H24 N6 Ni O4'
_chemical_formula_weight 639.30
_chemical_name_systematic
;
Bis[(3-hydroxy-2-naphthyl)(2-pyridylmethylenehydrazono)methanolato]nickel(II)
;
_space_group_IT_number 14
_symmetry_cell_setting monoclinic
_symmetry_space_group_name_Hall '-P 2ybc'
_symmetry_space_group_name_H-M 'P 1 21/c 1'
_atom_sites_solution_hydrogens geom
_atom_sites_solution_primary direct
_atom_sites_solution_secondary difmap
_audit_creation_method SHELXL97
_cell_angle_alpha 90.00
_cell_angle_beta 91.686(3)
_cell_angle_gamma 90.00
_cell_formula_units_Z 4
_cell_length_a 21.257(3)
_cell_length_b 11.653(3)
_cell_length_c 11.938(3)
_cell_measurement_reflns_used 3186
_cell_measurement_temperature 293(2)
_cell_measurement_theta_max 22.895
_cell_measurement_theta_min 2.443
_cell_volume 2955.9(11)
_computing_cell_refinement 'SAINT (Siemens, 1996)'
_computing_data_collection 'SMART (Siemens, 1996)'
_computing_data_reduction 'SAINT (Siemens, 1996)'
_computing_molecular_graphics 'SHELXTL (Sheldrick, 1997b)'
_computing_publication_material 'SHELXTL (Sheldrick, 1997b)'
_computing_structure_refinement 'SHELXL97 (Sheldrick, 1997a)'
_computing_structure_solution 'SHELXS97 (Sheldrick, 1997a)'
_diffrn_ambient_temperature 293(2)
_diffrn_measured_fraction_theta_full 0.999
_diffrn_measured_fraction_theta_max 0.999
_diffrn_measurement_device_type 'Siemens SMART CCD area-detector'
_diffrn_measurement_method '\f and \w'
_diffrn_radiation_monochromator graphite
_diffrn_radiation_source 'fine-focus sealed tube'
_diffrn_radiation_type MoK\a
_diffrn_radiation_wavelength 0.71073
_diffrn_reflns_av_R_equivalents 0.0889
_diffrn_reflns_av_sigmaI/netI 0.0925
_diffrn_reflns_limit_h_max 23
_diffrn_reflns_limit_h_min -25
_diffrn_reflns_limit_k_max 9
_diffrn_reflns_limit_k_min -13
_diffrn_reflns_limit_l_max 13
_diffrn_reflns_limit_l_min -14
_diffrn_reflns_number 14859
_diffrn_reflns_theta_full 25.01
_diffrn_reflns_theta_max 25.01
_diffrn_reflns_theta_min 1.92
_exptl_absorpt_coefficient_mu 0.707
_exptl_absorpt_correction_T_max 0.9137
_exptl_absorpt_correction_T_min 0.6412
_exptl_absorpt_correction_type multi-scan
_exptl_absorpt_process_details '(SADABS; Sheldrick, 1996)'
_exptl_crystal_colour red
_exptl_crystal_density_diffrn 1.437
_exptl_crystal_density_method 'not measured'
_exptl_crystal_description plate
_exptl_crystal_F_000 1320
_exptl_crystal_size_max 0.69
_exptl_crystal_size_mid 0.66
_exptl_crystal_size_min 0.13
_refine_diff_density_max 0.338
_refine_diff_density_min -0.447
_refine_ls_extinction_method none
_refine_ls_goodness_of_fit_ref 1.008
_refine_ls_hydrogen_treatment constr
_refine_ls_matrix_type full
_refine_ls_number_parameters 408
_refine_ls_number_reflns 5202
_refine_ls_number_restraints 0
_refine_ls_restrained_S_all 1.008
_refine_ls_R_factor_all 0.1018
_refine_ls_R_factor_gt 0.0470
_refine_ls_shift/su_max 0.001
_refine_ls_shift/su_mean 0.000
_refine_ls_structure_factor_coef Fsqd
_refine_ls_weighting_details 'calc w=1/[\s^2^(Fo^2^)+(0.0602P)^2^+0.6517P] where P=(Fo^2^+2Fc^2^)/3'
_refine_ls_weighting_scheme calc
_refine_ls_wR_factor_gt 0.1094
_refine_ls_wR_factor_ref 0.1485
_reflns_number_gt 3068
_reflns_number_total 5202
_reflns_threshold_expression I>2\s(I)
_cod_data_source_file cv2309.cif
_cod_data_source_block I
_cod_depositor_comments
;
The following automatic conversions were performed:
'_symmetry_cell_setting' value 'Monoclinic' changed to 'monoclinic'
according to '/home/saulius/struct/CIF-dictionaries/cif_core.dic'
dictionary named 'cif_core.dic' version 2.4.1 from 2010-06-29.

Automatic conversion script
Id: cif_fix_enum 1527 2010-12-29 10:47:43Z saulius 

The following automatic conversions were performed:

'_symmetry_cell_setting' value 'Monoclinic' changed to 'monoclinic'
according to /home/saulius/struct/CIF-dictionaries/cif_core.dic
dictionary named 'cif_core.dic' version 2.4.1 from 2010-06-29.

Automatic conversion script
Id: cif_fix_values 1715 2011-07-08 13:25:40Z adriana 
;
_cod_original_cell_volume 2955.6(10)
_cod_original_sg_symbol_H-M 'P 21/c'
_cod_database_code 2215859
_cod_database_fobs_code 2215859

loop_
_symmetry_equiv_pos_as_xyz
'x, y, z'
'-x, y+1/2, -z+1/2'
'-x, -y, -z'
'x, -y-1/2, z-1/2'

loop_
_atom_site_type_symbol
_atom_site_label
_atom_site_fract_x
_atom_site_fract_y
_atom_site_fract_z
_atom_site_U_iso_or_equiv
_atom_site_adp_type
_atom_site_calc_flag
_atom_site_refinement_flags
_atom_site_occupancy
Ni Ni1 0.24926(2) 0.45673(5) 1.00715(4) 0.03962(19) Uani d . 1
N N1 0.31082(16) 0.5566(3) 0.8193(3) 0.0468(9) Uani d . 1
N N2 0.26876(15) 0.5813(3) 0.9004(3) 0.0433(8) Uani d . 1
N N3 0.18729(15) 0.5883(3) 1.0576(3) 0.0405(8) Uani d . 1
N N4 0.19264(15) 0.2411(3) 1.0620(3) 0.0444(9) Uani d . 1
N N5 0.23030(15) 0.3252(3) 1.1058(3) 0.0428(8) Uani d . 1
N N6 0.30319(16) 0.4982(3) 1.1532(3) 0.0480(9) Uani d . 1
O O1 0.31986(13) 0.3844(3) 0.9151(2) 0.0511(8) Uani d . 1
O O2 0.37269(18) 0.5822(3) 0.6396(3) 0.0745(10) Uani d . 1
H H2 0.3465 0.5973 0.6865 0.112 Uiso calc R 1
O O3 0.18427(12) 0.3650(2) 0.9110(2) 0.0435(7) Uani d . 1
O O4 0.12798(17) 0.0556(2) 1.0564(3) 0.0663(9) Uani d . 1
H H4 0.1537 0.1029 1.0800 0.099 Uiso calc R 1
C C1 0.33299(18) 0.4505(4) 0.8363(3) 0.0413(10) Uani d . 1
C C2 0.4035(2) 0.3014(4) 0.7651(3) 0.0512(12) Uani d . 1
H H2A 0.3924 0.2582 0.8271 0.061 Uiso calc R 1
C C3 0.37842(18) 0.4088(4) 0.7523(3) 0.0436(10) Uani d . 1
C C4 0.3953(2) 0.4740(4) 0.6578(3) 0.0541(12) Uani d . 1
C C5 0.4366(2) 0.4292(5) 0.5824(4) 0.0639(14) Uani d . 1
H H5 0.4480 0.4735 0.5215 0.077 Uiso calc R 1
C C6 0.4619(2) 0.3181(5) 0.5953(4) 0.0575(13) Uani d . 1
C C7 0.44529(19) 0.2531(4) 0.6885(4) 0.0533(12) Uani d . 1
C C8 0.4700(2) 0.1419(5) 0.7015(4) 0.0710(15) Uani d . 1
H H8 0.4593 0.0984 0.7634 0.085 Uiso calc R 1
C C9 0.5087(3) 0.0976(6) 0.6261(5) 0.0848(18) Uani d . 1
H H9 0.5241 0.0235 0.6353 0.102 Uiso calc R 1
C C10 0.5258(2) 0.1631(6) 0.5335(5) 0.0867(19) Uani d . 1
H H10 0.5533 0.1324 0.4821 0.104 Uiso calc R 1
C C11 0.5032(2) 0.2693(6) 0.5180(4) 0.0785(17) Uani d . 1
H H11 0.5148 0.3114 0.4557 0.094 Uiso calc R 1
C C12 0.2399(2) 0.6765(4) 0.9079(4) 0.0521(12) Uani d . 1
H H12 0.2462 0.7362 0.8577 0.063 Uiso calc R 1
C C13 0.19617(19) 0.6866(4) 1.0007(3) 0.0469(11) Uani d . 1
C C14 0.1689(2) 0.7886(4) 1.0314(4) 0.0656(14) Uani d . 1
H H14 0.1760 0.8553 0.9909 0.079 Uiso calc R 1
C C15 0.1311(2) 0.7901(4) 1.1229(4) 0.0689(14) Uani d . 1
H H15 0.1126 0.8581 1.1457 0.083 Uiso calc R 1
C C16 0.1211(2) 0.6909(4) 1.1798(4) 0.0604(13) Uani d . 1
H H16 0.0954 0.6903 1.2416 0.072 Uiso calc R 1
C C17 0.14953(19) 0.5914(4) 1.1450(3) 0.0508(11) Uani d . 1
H H17 0.1421 0.5238 1.1839 0.061 Uiso calc R 1
C C18 0.17036(18) 0.2725(4) 0.9597(3) 0.0388(10) Uani d . 1
C C19 0.10074(18) 0.2221(3) 0.8001(3) 0.0417(10) Uani d . 1
H H19 0.1155 0.2878 0.7654 0.050 Uiso calc R 1
C C20 0.12551(18) 0.1931(3) 0.9040(3) 0.0381(10) Uani d . 1
C C21 0.1047(2) 0.0897(4) 0.9549(4) 0.0485(11) Uani d . 1
C C22 0.0590(2) 0.0251(4) 0.9018(4) 0.0555(12) Uani d . 1
H H22 0.0456 -0.0422 0.9354 0.067 Uiso calc R 1
C C23 0.0318(2) 0.0575(4) 0.7981(4) 0.0479(11) Uani d . 1
C C24 0.05415(19) 0.1566(3) 0.7443(3) 0.0434(10) Uani d . 1
C C25 0.0279(2) 0.1874(4) 0.6383(4) 0.0554(12) Uani d . 1
H H25 0.0428 0.2519 0.6017 0.066 Uiso calc R 1
C C26 -0.0189(2) 0.1237(5) 0.5895(4) 0.0650(14) Uani d . 1
H H26 -0.0357 0.1442 0.5195 0.078 Uiso calc R 1
C C27 -0.0418(2) 0.0276(5) 0.6446(5) 0.0732(15) Uani d . 1
H H27 -0.0746 -0.0142 0.6116 0.088 Uiso calc R 1
C C28 -0.0173(2) -0.0059(4) 0.7443(5) 0.0649(14) Uani d . 1
H H28 -0.0327 -0.0715 0.7784 0.078 Uiso calc R 1
C C29 0.25446(19) 0.3233(4) 1.2053(3) 0.0503(12) Uani d . 1
H H29 0.2491 0.2617 1.2536 0.060 Uiso calc R 1
C C30 0.2909(2) 0.4242(4) 1.2374(3) 0.0514(12) Uani d . 1
C C31 0.3103(2) 0.4486(5) 1.3469(4) 0.0744(16) Uani d . 1
H H31 0.3017 0.3979 1.4046 0.089 Uiso calc R 1
C C32 0.3428(3) 0.5496(6) 1.3691(5) 0.090(2) Uani d . 1
H H32 0.3554 0.5680 1.4422 0.108 Uiso calc R 1
C C33 0.3562(3) 0.6220(5) 1.2828(5) 0.0805(17) Uani d . 1
H H33 0.3788 0.6893 1.2959 0.097 Uiso calc R 1
C C34 0.3356(2) 0.5933(5) 1.1769(4) 0.0618(13) Uani d . 1
H H34 0.3448 0.6427 1.1184 0.074 Uiso calc R 1

loop_
_atom_site_aniso_label
_atom_site_aniso_U_11
_atom_site_aniso_U_22
_atom_site_aniso_U_33
_atom_site_aniso_U_12
_atom_site_aniso_U_13
_atom_site_aniso_U_23
Ni1 0.0449(3) 0.0372(3) 0.0370(3) 0.0009(3) 0.0062(2) 0.0018(2)
N1 0.052(2) 0.046(2) 0.043(2) -0.0032(19) 0.0177(17) 0.0012(17)
N2 0.047(2) 0.042(2) 0.0417(19) -0.0034(19) 0.0059(16) -0.0001(17)
N3 0.0388(18) 0.039(2) 0.0438(19) 0.0003(18) 0.0075(15) 0.0060(17)
N4 0.049(2) 0.038(2) 0.047(2) 0.0005(19) 0.0070(16) 0.0088(17)
N5 0.045(2) 0.045(2) 0.039(2) 0.0068(19) 0.0072(16) 0.0055(17)
N6 0.046(2) 0.056(2) 0.042(2) 0.004(2) 0.0039(16) -0.0093(19)
O1 0.0570(18) 0.0515(19) 0.0453(16) 0.0092(16) 0.0111(14) 0.0083(15)
O2 0.101(3) 0.071(2) 0.054(2) 0.018(2) 0.0344(18) 0.0169(18)
O3 0.0544(17) 0.0339(16) 0.0422(16) -0.0044(15) 0.0016(13) 0.0072(13)
O4 0.102(3) 0.0379(19) 0.059(2) -0.0121(19) 0.0050(18) 0.0136(16)
C1 0.041(2) 0.045(3) 0.039(2) -0.001(2) 0.0021(18) -0.002(2)
C2 0.051(3) 0.055(3) 0.047(3) -0.001(3) 0.005(2) -0.003(2)
C3 0.041(2) 0.054(3) 0.036(2) -0.002(2) 0.0038(18) -0.004(2)
C4 0.061(3) 0.061(3) 0.041(2) 0.007(3) 0.011(2) 0.003(2)
C5 0.071(3) 0.081(4) 0.041(3) 0.002(3) 0.018(2) 0.002(3)
C6 0.046(3) 0.081(4) 0.046(3) 0.006(3) 0.006(2) -0.011(3)
C7 0.041(3) 0.068(3) 0.051(3) 0.007(3) 0.002(2) -0.010(3)
C8 0.072(3) 0.074(4) 0.068(3) 0.023(3) 0.003(3) -0.009(3)
C9 0.074(4) 0.090(5) 0.090(4) 0.031(4) -0.001(3) -0.022(4)
C10 0.063(3) 0.119(6) 0.079(4) 0.028(4) 0.010(3) -0.035(4)
C11 0.066(3) 0.111(5) 0.060(3) 0.015(4) 0.019(3) -0.014(3)
C12 0.061(3) 0.039(3) 0.058(3) 0.002(3) 0.019(2) 0.011(2)
C13 0.047(3) 0.042(3) 0.052(3) 0.006(2) 0.009(2) 0.002(2)
C14 0.082(4) 0.037(3) 0.079(3) 0.008(3) 0.028(3) 0.008(3)
C15 0.079(3) 0.048(3) 0.081(4) 0.018(3) 0.028(3) -0.005(3)
C16 0.063(3) 0.060(3) 0.060(3) 0.009(3) 0.022(2) -0.002(3)
C17 0.054(3) 0.044(3) 0.055(3) -0.004(2) 0.015(2) 0.002(2)
C18 0.044(2) 0.033(2) 0.040(2) 0.009(2) 0.0140(19) 0.004(2)
C19 0.044(2) 0.030(2) 0.052(3) -0.002(2) 0.015(2) 0.002(2)
C20 0.043(2) 0.026(2) 0.046(2) 0.000(2) 0.0141(19) -0.0025(19)
C21 0.065(3) 0.028(2) 0.052(3) 0.000(2) 0.019(2) 0.004(2)
C22 0.067(3) 0.029(3) 0.072(3) -0.015(2) 0.025(3) -0.001(2)
C23 0.049(3) 0.034(3) 0.061(3) -0.003(2) 0.020(2) -0.012(2)
C24 0.043(2) 0.033(2) 0.055(3) 0.000(2) 0.012(2) -0.010(2)
C25 0.054(3) 0.048(3) 0.065(3) -0.006(3) 0.004(2) -0.005(2)
C26 0.063(3) 0.064(4) 0.067(3) 0.002(3) -0.007(3) -0.012(3)
C27 0.060(3) 0.068(4) 0.092(4) -0.015(3) 0.007(3) -0.026(3)
C28 0.065(3) 0.046(3) 0.085(4) -0.016(3) 0.020(3) -0.012(3)
C29 0.054(3) 0.054(3) 0.043(3) 0.010(3) 0.008(2) 0.012(2)
C30 0.050(3) 0.065(3) 0.039(2) 0.014(3) 0.003(2) 0.003(2)
C31 0.085(4) 0.095(5) 0.042(3) 0.018(4) -0.010(2) 0.000(3)
C32 0.096(4) 0.108(5) 0.064(4) 0.028(4) -0.033(3) -0.029(4)
C33 0.085(4) 0.077(4) 0.078(4) 0.009(3) -0.022(3) -0.026(3)
C34 0.058(3) 0.063(3) 0.064(3) -0.001(3) -0.003(2) -0.012(3)

loop_
_atom_type_symbol
_atom_type_description
_atom_type_scat_dispersion_real
_atom_type_scat_dispersion_imag
_atom_type_scat_source
Ni Ni 0.3393 1.1124 'International Tables Vol C Tables 4.2.6.8 and 6.1.1.4'
N N 0.0061 0.0033 'International Tables Vol C Tables 4.2.6.8 and 6.1.1.4'
O O 0.0106 0.0060 'International Tables Vol C Tables 4.2.6.8 and 6.1.1.4'
C C 0.0033 0.0016 'International Tables Vol C Tables 4.2.6.8 and 6.1.1.4'
H H 0.0000 0.0000 'International Tables Vol C Tables 4.2.6.8 and 6.1.1.4'

loop_
_geom_angle_atom_site_label_1
_geom_angle_atom_site_label_2
_geom_angle_atom_site_label_3
_geom_angle
N5 Ni1 N2 176.33(14)
N5 Ni1 O1 99.45(12)
N2 Ni1 O1 77.76(13)
N5 Ni1 O3 77.62(13)
N2 Ni1 O3 99.83(12)
O1 Ni1 O3 88.73(11)
N5 Ni1 N6 78.55(15)
N2 Ni1 N6 104.12(14)
O1 Ni1 N6 98.46(12)
O3 Ni1 N6 155.94(13)
N5 Ni1 N3 104.59(13)
N2 Ni1 N3 78.25(13)
O1 Ni1 N3 155.95(12)
O3 Ni1 N3 96.94(12)
N6 Ni1 N3 85.81(13)
C1 N1 N2 108.8(3)
C12 N2 N1 124.0(4)
C12 N2 Ni1 118.9(3)
N1 N2 Ni1 117.0(3)
C17 N3 C13 117.8(4)
C17 N3 Ni1 129.3(3)
C13 N3 Ni1 112.0(2)
C18 N4 N5 109.8(3)
C29 N5 N4 124.0(4)
C29 N5 Ni1 118.8(3)
N4 N5 Ni1 117.2(2)
C34 N6 C30 118.8(4)
C34 N6 Ni1 129.1(3)
C30 N6 Ni1 110.8(3)
C1 O1 Ni1 109.2(3)
C4 O2 H2 109.5
C18 O3 Ni1 110.3(2)
C21 O4 H4 109.5
O1 C1 N1 126.7(4)
O1 C1 C3 117.8(4)
N1 C1 C3 115.6(4)
C3 C2 C7 122.8(4)
C3 C2 H2A 118.6
C7 C2 H2A 118.6
C2 C3 C4 118.3(4)
C2 C3 C1 118.7(4)
C4 C3 C1 123.0(4)
O2 C4 C5 118.3(4)
O2 C4 C3 121.8(4)
C5 C4 C3 120.0(5)
C4 C5 C6 121.7(4)
C4 C5 H5 119.2
C6 C5 H5 119.2
C7 C6 C5 118.7(4)
C7 C6 C11 118.6(5)
C5 C6 C11 122.8(5)
C6 C7 C8 119.0(4)
C6 C7 C2 118.6(4)
C8 C7 C2 122.4(5)
C9 C8 C7 121.0(5)
C9 C8 H8 119.5
C7 C8 H8 119.5
C8 C9 C10 120.0(6)
C8 C9 H9 120.0
C10 C9 H9 120.0
C11 C10 C9 120.7(5)
C11 C10 H10 119.6
C9 C10 H10 119.6
C10 C11 C6 120.7(5)
C10 C11 H11 119.7
C6 C11 H11 119.7
N2 C12 C13 116.1(4)
N2 C12 H12 122.0
C13 C12 H12 122.0
N3 C13 C14 122.3(4)
N3 C13 C12 114.3(4)
C14 C13 C12 123.3(4)
C13 C14 C15 118.8(4)
C13 C14 H14 120.6
C15 C14 H14 120.6
C16 C15 C14 119.3(5)
C16 C15 H15 120.4
C14 C15 H15 120.4
C15 C16 C17 119.2(4)
C15 C16 H16 120.4
C17 C16 H16 120.4
N3 C17 C16 122.5(4)
N3 C17 H17 118.7
C16 C17 H17 118.7
O3 C18 N4 124.6(4)
O3 C18 C20 119.1(4)
N4 C18 C20 116.3(4)
C20 C19 C24 122.8(4)
C20 C19 H19 118.6
C24 C19 H19 118.6
C19 C20 C21 118.4(4)
C19 C20 C18 118.6(4)
C21 C20 C18 122.9(4)
O4 C21 C22 119.3(4)
O4 C21 C20 121.3(4)
C22 C21 C20 119.4(4)
C21 C22 C23 121.9(4)
C21 C22 H22 119.0
C23 C22 H22 119.0
C22 C23 C24 119.2(4)
C22 C23 C28 122.6(4)
C24 C23 C28 118.2(4)
C19 C24 C23 118.1(4)
C19 C24 C25 122.8(4)
C23 C24 C25 119.1(4)
C26 C25 C24 120.6(5)
C26 C25 H25 119.7
C24 C25 H25 119.7
C25 C26 C27 119.9(5)
C25 C26 H26 120.1
C27 C26 H26 120.1
C28 C27 C26 121.4(5)
C28 C27 H27 119.3
C26 C27 H27 119.3
C27 C28 C23 120.8(5)
C27 C28 H28 119.6
C23 C28 H28 119.6
N5 C29 C30 115.3(4)
N5 C29 H29 122.3
C30 C29 H29 122.3
N6 C30 C31 120.7(5)
N6 C30 C29 115.6(4)
C31 C30 C29 123.7(5)
C32 C31 C30 119.1(5)
C32 C31 H31 120.5
C30 C31 H31 120.5
C33 C32 C31 119.6(5)
C33 C32 H32 120.2
C31 C32 H32 120.2
C34 C33 C32 118.5(6)
C34 C33 H33 120.8
C32 C33 H33 120.8
N6 C34 C33 123.4(5)
N6 C34 H34 118.3
C33 C34 H34 118.3

loop_
_geom_bond_atom_site_label_1
_geom_bond_atom_site_label_2
_geom_bond_distance
Ni1 N5 1.982(3)
Ni1 N2 1.983(3)
Ni1 O1 2.066(3)
Ni1 O3 2.068(3)
Ni1 N6 2.114(3)
Ni1 N3 2.120(3)
N1 C1 1.336(5)
N1 N2 1.368(4)
N2 C12 1.272(5)
N3 C17 1.336(5)
N3 C13 1.347(5)
N4 C18 1.349(5)
N4 N5 1.360(4)
N5 C29 1.280(5)
N6 C34 1.331(6)
N6 C30 1.355(5)
O1 C1 1.254(5)
O2 C4 1.364(5)
O2 H2 0.8200
O3 C18 1.263(4)
O4 C21 1.354(5)
O4 H4 0.8200
C1 C3 1.494(5)
C2 C3 1.367(6)
C2 C7 1.411(6)
C2 H2A 0.9300
C3 C4 1.415(6)
C4 C5 1.378(6)
C5 C6 1.409(6)
C5 H5 0.9300
C6 C7 1.399(6)
C6 C11 1.412(6)
C7 C8 1.405(6)
C8 C9 1.340(7)
C8 H8 0.9300
C9 C10 1.401(8)
C9 H9 0.9300
C10 C11 1.339(7)
C10 H10 0.9300
C11 H11 0.9300
C12 C13 1.472(5)
C12 H12 0.9300
C13 C14 1.376(6)
C14 C15 1.376(6)
C14 H14 0.9300
C15 C16 1.360(6)
C15 H15 0.9300
C16 C17 1.377(6)
C16 H16 0.9300
C17 H17 0.9300
C18 C20 1.473(5)
C19 C20 1.375(5)
C19 C24 1.403(5)
C19 H19 0.9300
C20 C21 1.426(5)
C21 C22 1.370(6)
C22 C23 1.401(6)
C22 H22 0.9300
C23 C24 1.410(6)
C23 C28 1.417(6)
C24 C25 1.413(6)
C25 C26 1.360(6)
C25 H25 0.9300
C26 C27 1.392(7)
C26 H26 0.9300
C27 C28 1.343(7)
C27 H27 0.9300
C28 H28 0.9300
C29 C30 1.454(6)
C29 H29 0.9300
C30 C31 1.389(6)
C31 C32 1.385(7)
C31 H31 0.9300
C32 C33 1.368(8)
C32 H32 0.9300
C33 C34 1.367(6)
C33 H33 0.9300
C34 H34 0.9300

loop_
_geom_hbond_atom_site_label_D
_geom_hbond_atom_site_label_H
_geom_hbond_atom_site_label_A
_geom_hbond_site_symmetry_A
_geom_hbond_distance_DH
_geom_hbond_distance_HA
_geom_hbond_distance_DA
_geom_hbond_angle_DHA
O4 H4 N4 . 0.82 1.83 2.561(4) 148.4
O2 H2 N1 . 0.82 1.84 2.567(4) 146.9
C15 H15 O4 1_565 0.93 2.56 3.195(6) 125.8
C32 H32 O2 1_556 0.93 2.38 3.295(6) 167.6

loop_
_geom_torsion_atom_site_label_1
_geom_torsion_atom_site_label_2
_geom_torsion_atom_site_label_3
_geom_torsion_atom_site_label_4
_geom_torsion
C1 N1 N2 C12 179.2(4)
C1 N1 N2 Ni1 -4.0(4)
N5 Ni1 N2 C12 142(2)
O1 Ni1 N2 C12 -177.3(4)
O3 Ni1 N2 C12 96.1(3)
N6 Ni1 N2 C12 -81.6(3)
N3 Ni1 N2 C12 1.0(3)
N5 Ni1 N2 N1 -35(2)
O1 Ni1 N2 N1 5.7(3)
O3 Ni1 N2 N1 -80.9(3)
N6 Ni1 N2 N1 101.4(3)
N3 Ni1 N2 N1 -176.0(3)
N5 Ni1 N3 C17 8.4(4)
N2 Ni1 N3 C17 -174.0(4)
O1 Ni1 N3 C17 -170.1(3)
O3 Ni1 N3 C17 87.3(4)
N6 Ni1 N3 C17 -68.7(4)
N5 Ni1 N3 C13 177.5(3)
N2 Ni1 N3 C13 -4.9(3)
O1 Ni1 N3 C13 -1.0(5)
O3 Ni1 N3 C13 -103.6(3)
N6 Ni1 N3 C13 100.4(3)
C18 N4 N5 C29 174.7(4)
C18 N4 N5 Ni1 -6.3(4)
N2 Ni1 N5 C29 139(2)
O1 Ni1 N5 C29 98.6(3)
O3 Ni1 N5 C29 -174.8(3)
N6 Ni1 N5 C29 1.8(3)
N3 Ni1 N5 C29 -80.7(3)
N2 Ni1 N5 N4 -40(2)
O1 Ni1 N5 N4 -80.5(3)
O3 Ni1 N5 N4 6.1(2)
N6 Ni1 N5 N4 -177.3(3)
N3 Ni1 N5 N4 100.1(3)
N5 Ni1 N6 C34 -173.5(4)
N2 Ni1 N6 C34 9.1(4)
O1 Ni1 N6 C34 88.5(4)
O3 Ni1 N6 C34 -165.3(3)
N3 Ni1 N6 C34 -67.7(4)
N5 Ni1 N6 C30 -7.1(3)
N2 Ni1 N6 C30 175.4(3)
O1 Ni1 N6 C30 -105.1(3)
O3 Ni1 N6 C30 1.0(5)
N3 Ni1 N6 C30 98.7(3)
N5 Ni1 O1 C1 171.4(3)
N2 Ni1 O1 C1 -6.2(3)
O3 Ni1 O1 C1 94.2(3)
N6 Ni1 O1 C1 -108.9(3)
N3 Ni1 O1 C1 -10.1(5)
N5 Ni1 O3 C18 -4.6(2)
N2 Ni1 O3 C18 172.7(2)
O1 Ni1 O3 C18 95.4(2)
N6 Ni1 O3 C18 -12.8(4)
N3 Ni1 O3 C18 -108.1(2)
Ni1 O1 C1 N1 6.8(5)
Ni1 O1 C1 C3 -173.8(3)
N2 N1 C1 O1 -2.3(6)
N2 N1 C1 C3 178.3(3)
C7 C2 C3 C4 0.1(6)
C7 C2 C3 C1 178.1(4)
O1 C1 C3 C2 0.0(6)
N1 C1 C3 C2 179.4(4)
O1 C1 C3 C4 177.9(4)
N1 C1 C3 C4 -2.7(6)
C2 C3 C4 O2 -179.5(4)
C1 C3 C4 O2 2.6(7)
C2 C3 C4 C5 -0.7(7)
C1 C3 C4 C5 -178.7(4)
O2 C4 C5 C6 -179.8(4)
C3 C4 C5 C6 1.3(7)
C4 C5 C6 C7 -1.2(7)
C4 C5 C6 C11 178.7(4)
C5 C6 C7 C8 179.6(4)
C11 C6 C7 C8 -0.3(7)
C5 C6 C7 C2 0.6(6)
C11 C6 C7 C2 -179.3(4)
C3 C2 C7 C6 0.0(6)
C3 C2 C7 C8 -179.0(4)
C6 C7 C8 C9 -0.3(7)
C2 C7 C8 C9 178.7(5)
C7 C8 C9 C10 1.0(8)
C8 C9 C10 C11 -1.1(9)
C9 C10 C11 C6 0.5(8)
C7 C6 C11 C10 0.2(7)
C5 C6 C11 C10 -179.7(5)
N1 N2 C12 C13 179.6(3)
Ni1 N2 C12 C13 2.9(5)
C17 N3 C13 C14 1.4(6)
Ni1 N3 C13 C14 -169.1(4)
C17 N3 C13 C12 178.2(4)
Ni1 N3 C13 C12 7.7(4)
N2 C12 C13 N3 -7.3(6)
N2 C12 C13 C14 169.5(4)
N3 C13 C14 C15 -0.3(7)
C12 C13 C14 C15 -176.8(4)
C13 C14 C15 C16 -0.7(8)
C14 C15 C16 C17 0.5(8)
C13 N3 C17 C16 -1.6(6)
Ni1 N3 C17 C16 167.0(3)
C15 C16 C17 N3 0.7(7)
Ni1 O3 C18 N4 2.8(5)
Ni1 O3 C18 C20 -178.8(2)
N5 N4 C18 O3 2.0(5)
N5 N4 C18 C20 -176.4(3)
C24 C19 C20 C21 2.6(6)
C24 C19 C20 C18 -175.0(3)
O3 C18 C20 C19 0.7(5)
N4 C18 C20 C19 179.1(3)
O3 C18 C20 C21 -176.8(4)
N4 C18 C20 C21 1.7(5)
C19 C20 C21 O4 179.0(4)
C18 C20 C21 O4 -3.6(6)
C19 C20 C21 C22 -2.8(6)
C18 C20 C21 C22 174.6(4)
O4 C21 C22 C23 178.2(4)
C20 C21 C22 C23 0.0(6)
C21 C22 C23 C24 3.1(6)
C21 C22 C23 C28 -177.4(4)
C20 C19 C24 C23 0.5(6)
C20 C19 C24 C25 178.9(4)
C22 C23 C24 C19 -3.3(6)
C28 C23 C24 C19 177.2(4)
C22 C23 C24 C25 178.3(4)
C28 C23 C24 C25 -1.3(6)
C19 C24 C25 C26 -177.4(4)
C23 C24 C25 C26 1.0(6)
C24 C25 C26 C27 0.5(7)
C25 C26 C27 C28 -1.9(8)
C26 C27 C28 C23 1.6(8)
C22 C23 C28 C27 -179.5(5)
C24 C23 C28 C27 0.0(6)
N4 N5 C29 C30 -177.3(3)
Ni1 N5 C29 C30 3.7(5)
C34 N6 C30 C31 1.8(6)
Ni1 N6 C30 C31 -166.2(3)
C34 N6 C30 C29 179.1(4)
Ni1 N6 C30 C29 11.1(4)
N5 C29 C30 N6 -10.3(5)
N5 C29 C30 C31 167.0(4)
N6 C30 C31 C32 -0.3(7)
C29 C30 C31 C32 -177.4(4)
C30 C31 C32 C33 -1.3(8)
C31 C32 C33 C34 1.5(8)
C30 N6 C34 C33 -1.6(7)
Ni1 N6 C34 C33 163.8(4)
C32 C33 C34 N6 0.0(8)
